data_2242462
loop_
_publ_author_name
'Linden, Anthony'
'Hamera-Fa\/ldyga, R\'o\.za'
'Mlosto\'n, Grzegorz'
'Heimgartner, Heinz'

_publ_section_title
;
 Crystal structure of
 (<i>E</i>)-1,2-diferrocenyl-1,2-bis(furan-2-yl)ethene
;
_journal_coeditor_code SJ5552
_journal_issue 5
_journal_name_full 'Acta Crystallographica Section E'
_journal_page_first 625
_journal_page_last 629
_journal_paper_doi 10.1107/S2056989018005078
_journal_volume 74
_journal_year 2018
_chemical_formula_iupac '[Fe2 (C5 H5)2 (C20 H14 O2)]'
_chemical_formula_moiety 'C30 H24 Fe2 O2'
_chemical_formula_sum 'C30 H24 Fe2 O2'
_chemical_formula_weight 528.19
_chemical_name_systematic
;
(<i>E</i>)-1,2-Diferrocenyl-1,2-bis(furan-2-yl)ethene
;
_space_group_crystal_system monoclinic
_space_group_IT_number 14
_space_group_name_Hall '-P 2yn'
_space_group_name_H-M_alt 'P 1 21/n 1'
_symmetry_space_group_name_Hall '-P 2yn'
_symmetry_space_group_name_H-M 'P 1 21/n 1'
_atom_sites_solution_hydrogens geom
_audit_creation_method SHELXL-2014/7
_cell_angle_alpha 90
_cell_angle_beta 91.785(2)
_cell_angle_gamma 90
_cell_formula_units_Z 2
_cell_length_a 5.81006(13)
_cell_length_b 22.7138(5)
_cell_length_c 8.38031(18)
_cell_measurement_reflns_used 7365
_cell_measurement_temperature 160(2)
_cell_measurement_theta_max 29.8780
_cell_measurement_theta_min 3.0220
_cell_volume 1105.40(4)
_computing_cell_refinement
;
CrysAlisPro (Rigaku OD, 2015)
;
_computing_data_collection
;
CrysAlisPro (Rigaku OD, 2015)
;
_computing_data_reduction
;
CrysAlisPro (Rigaku OD, 2015)
;
_computing_molecular_graphics
;
ORTEPII (Johnson, 1976) and Mercury (Macrae <i>et al.</i>,
2006)
;
_computing_publication_material
;
SHELXL2014 (Sheldrick, 2015b), PLATON (Spek, 2015) and publCIF
(Westrip, 2010)
;
_computing_structure_refinement
;
SHELXL2014 (Sheldrick, 2015b)
;
_computing_structure_solution
;
SHELXT2014 (Sheldrick, 2015a)
;
_diffrn_ambient_temperature 160(2)
_diffrn_detector_area_resol_mean 10.3801
_diffrn_measured_fraction_theta_full 0.999
_diffrn_measured_fraction_theta_max 0.922
_diffrn_measurement_device_type 'Oxford Diffraction SuperNova, dual radiation diffractometer'
_diffrn_measurement_method '\w scans'
_diffrn_radiation_monochromator mirror
_diffrn_radiation_source 'SuperNova (Mo) X-ray Source'
_diffrn_radiation_type 'Mo K\a'
_diffrn_radiation_wavelength 0.71073
_diffrn_reflns_av_R_equivalents 0.0259
_diffrn_reflns_limit_h_max 7
_diffrn_reflns_limit_h_min -8
_diffrn_reflns_limit_k_max 31
_diffrn_reflns_limit_k_min -31
_diffrn_reflns_limit_l_max 11
_diffrn_reflns_limit_l_min -11
_diffrn_reflns_number 13881
_diffrn_reflns_theta_full 25.242
_diffrn_reflns_theta_max 30.193
_diffrn_reflns_theta_min 2.592
_exptl_absorpt_coefficient_mu 1.340
_exptl_absorpt_correction_T_max 1.00000
_exptl_absorpt_correction_T_min 0.89525
_exptl_absorpt_correction_type multi-scan
_exptl_absorpt_process_details
;
(CrysAlisPro; Rigaku OD, 2015)
;
_exptl_crystal_colour orange
_exptl_crystal_density_diffrn 1.587
_exptl_crystal_description tablet
_exptl_crystal_F_000 544
_exptl_crystal_size_max 0.20
_exptl_crystal_size_mid 0.16
_exptl_crystal_size_min 0.08
_refine_diff_density_max 0.487
_refine_diff_density_min -0.356
_refine_ls_extinction_method none
_refine_ls_goodness_of_fit_ref 1.042
_refine_ls_hydrogen_treatment constr
_refine_ls_matrix_type full
_refine_ls_number_parameters 154
_refine_ls_number_reflns 3021
_refine_ls_number_restraints 0
_refine_ls_restrained_S_all 1.042
_refine_ls_R_factor_all 0.0405
_refine_ls_R_factor_gt 0.0320
_refine_ls_shift/su_max 0.001
_refine_ls_shift/su_mean 0.000
_refine_ls_structure_factor_coef Fsqd
_refine_ls_weighting_details 'w=1/[\s^2^(Fo^2^)+(0.0291P)^2^+0.9916P] where P=(Fo^2^+2Fc^2^)/3'
_refine_ls_weighting_scheme calc
_refine_ls_wR_factor_gt 0.0721
_refine_ls_wR_factor_ref 0.0766
_reflns_number_gt 2612
_reflns_number_total 3021
_reflns_threshold_expression 'I > 2\s(I)'
_cod_data_source_file sj5552sup1.cif
_cod_data_source_block I
_cod_database_code 2242462
_shelx_space_group_comment
;
The symmetry employed for this shelxl refinement is uniquely defined
by the following loop, which should always be used as a source of
symmetry information in preference to the above space-group names.
They are only intended as comments.
;

loop_
_space_group_symop_operation_xyz
'x, y, z'
'-x+1/2, y+1/2, -z+1/2'
'-x, -y, -z'
'x-1/2, -y-1/2, z-1/2'

loop_
_atom_site_type_symbol
_atom_site_label
_atom_site_fract_x
_atom_site_fract_y
_atom_site_fract_z
_atom_site_U_iso_or_equiv
_atom_site_adp_type
_atom_site_calc_flag
_atom_site_occupancy
Fe Fe1 0.46176(4) 0.65950(2) 0.41357(3) 0.01767(8) Uani d 1
O O1 0.5980(2) 0.54191(6) 0.79034(16) 0.0295(3) Uani d 1
C C1 0.5597(3) 0.52572(7) 0.5053(2) 0.0159(3) Uani d 1
C C2 0.7063(3) 0.53842(7) 0.6485(2) 0.0187(3) Uani d 1
C C3 0.7668(5) 0.55207(10) 0.9050(3) 0.0408(6) Uani d 1
H H3 0.7408 0.5562 1.0158 0.049 Uiso calc 1
C C4 0.9717(4) 0.55529(10) 0.8395(3) 0.0418(6) Uani d 1
H H4 1.1150 0.5624 0.8938 0.050 Uiso calc 1
C C5 0.9354(3) 0.54589(8) 0.6699(2) 0.0256(4) Uani d 1
H H5 1.0487 0.5451 0.5906 0.031 Uiso calc 1
C C6 0.5501(3) 0.57204(7) 0.38168(19) 0.0168(3) Uani d 1
C C7 0.7351(3) 0.61094(7) 0.3435(2) 0.0212(3) Uani d 1
H H7 0.8841 0.6111 0.3937 0.025 Uiso calc 1
C C8 0.6590(4) 0.64909(8) 0.2187(2) 0.0264(4) Uani d 1
H H8 0.7483 0.6788 0.1701 0.032 Uiso calc 1
C C9 0.4265(4) 0.63519(8) 0.1791(2) 0.0262(4) Uani d 1
H H9 0.3324 0.6541 0.0998 0.031 Uiso calc 1
C C10 0.3583(3) 0.58793(7) 0.2787(2) 0.0200(3) Uani d 1
H H10 0.2106 0.5700 0.2772 0.024 Uiso calc 1
C C11 0.4528(4) 0.68024(9) 0.6520(2) 0.0295(4) Uani d 1
H H11 0.5075 0.6563 0.7382 0.035 Uiso calc 1
C C12 0.5838(3) 0.72260(9) 0.5685(2) 0.0310(4) Uani d 1
H H12 0.7412 0.7320 0.5891 0.037 Uiso calc 1
C C13 0.4377(4) 0.74812(8) 0.4493(2) 0.0286(4) Uani d 1
H H13 0.4798 0.7778 0.3758 0.034 Uiso calc 1
C C14 0.2176(3) 0.72175(8) 0.4587(2) 0.0267(4) Uani d 1
H H14 0.0866 0.7305 0.3922 0.032 Uiso calc 1
C C15 0.2268(3) 0.68009(8) 0.5840(2) 0.0268(4) Uani d 1
H H15 0.1028 0.6562 0.6169 0.032 Uiso calc 1

loop_
_atom_site_aniso_label
_atom_site_aniso_U_11
_atom_site_aniso_U_22
_atom_site_aniso_U_33
_atom_site_aniso_U_12
_atom_site_aniso_U_13
_atom_site_aniso_U_23
Fe1 0.02204(13) 0.01261(12) 0.01843(13) 0.00067(9) 0.00192(9) -0.00138(9)
O1 0.0359(8) 0.0287(7) 0.0239(7) 0.0074(6) 0.0035(6) -0.0018(6)
C1 0.0146(7) 0.0145(7) 0.0186(8) 0.0026(6) 0.0019(6) -0.0016(6)
C2 0.0225(8) 0.0125(7) 0.0211(8) 0.0001(6) 0.0004(6) -0.0008(6)
C3 0.0646(16) 0.0329(11) 0.0242(10) 0.0080(11) -0.0104(10) -0.0070(9)
C4 0.0466(13) 0.0289(11) 0.0480(13) -0.0068(10) -0.0295(11) 0.0027(10)
C5 0.0207(8) 0.0236(9) 0.0324(10) -0.0016(7) -0.0022(7) 0.0050(8)
C6 0.0192(8) 0.0130(7) 0.0184(8) 0.0008(6) 0.0028(6) -0.0025(6)
C7 0.0214(8) 0.0167(8) 0.0260(9) 0.0003(6) 0.0064(7) -0.0014(7)
C8 0.0377(10) 0.0189(8) 0.0233(9) -0.0002(7) 0.0127(8) 0.0012(7)
C9 0.0414(11) 0.0192(8) 0.0179(8) 0.0057(8) -0.0011(7) -0.0012(7)
C10 0.0242(8) 0.0153(8) 0.0204(8) 0.0020(6) -0.0022(7) -0.0037(6)
C11 0.0464(12) 0.0227(9) 0.0193(8) 0.0082(8) -0.0015(8) -0.0057(7)
C12 0.0278(10) 0.0274(10) 0.0378(11) -0.0027(8) 0.0019(8) -0.0172(8)
C13 0.0407(11) 0.0133(8) 0.0324(10) 0.0001(7) 0.0121(8) -0.0032(7)
C14 0.0282(9) 0.0233(9) 0.0285(9) 0.0079(7) 0.0006(8) -0.0050(7)
C15 0.0326(10) 0.0219(9) 0.0267(9) -0.0035(7) 0.0116(8) -0.0063(7)

loop_
_atom_type_symbol
_atom_type_description
_atom_type_scat_dispersion_real
_atom_type_scat_dispersion_imag
_atom_type_scat_source
C C 0.0033 0.0016 'International Tables Vol C Tables 4.2.6.8 and 6.1.1.4'
H H 0.0000 0.0000 'International Tables Vol C Tables 4.2.6.8 and 6.1.1.4'
Fe Fe 0.3463 0.8444 'International Tables Vol C Tables 4.2.6.8 and 6.1.1.4'
O O 0.0106 0.0060 'International Tables Vol C Tables 4.2.6.8 and 6.1.1.4'

loop_
_geom_angle_atom_site_label_1
_geom_angle_atom_site_label_2
_geom_angle_atom_site_label_3
_geom_angle_site_symmetry_1
_geom_angle
C7 Fe1 C8 . 40.77(7)
C7 Fe1 C13 . 129.40(8)
C8 Fe1 C13 . 105.96(8)
C7 Fe1 C9 . 68.43(8)
C8 Fe1 C9 . 40.59(8)
C13 Fe1 C9 . 113.70(8)
C7 Fe1 C12 . 107.73(8)
C8 Fe1 C12 . 113.42(8)
C13 Fe1 C12 . 40.51(8)
C9 Fe1 C12 . 145.21(8)
C7 Fe1 C14 . 168.36(8)
C8 Fe1 C14 . 129.68(8)
C13 Fe1 C14 . 40.56(8)
C9 Fe1 C14 . 108.34(8)
C12 Fe1 C14 . 68.12(8)
C7 Fe1 C11 . 116.63(8)
C8 Fe1 C11 . 146.90(9)
C13 Fe1 C11 . 68.12(8)
C9 Fe1 C11 . 172.39(9)
C12 Fe1 C11 . 40.64(8)
C14 Fe1 C11 . 67.88(8)
C7 Fe1 C10 . 68.35(7)
C8 Fe1 C10 . 68.30(7)
C13 Fe1 C10 . 147.05(8)
C9 Fe1 C10 . 40.58(7)
C12 Fe1 C10 . 172.33(8)
C14 Fe1 C10 . 117.03(7)
C11 Fe1 C10 . 134.35(8)
C7 Fe1 C15 . 149.65(8)
C8 Fe1 C15 . 169.52(8)
C13 Fe1 C15 . 67.94(8)
C9 Fe1 C15 . 132.74(8)
C12 Fe1 C15 . 67.98(8)
C14 Fe1 C15 . 40.27(8)
C11 Fe1 C15 . 40.22(8)
C10 Fe1 C15 . 111.80(8)
C7 Fe1 C6 . 40.91(7)
C8 Fe1 C6 . 68.75(7)
C13 Fe1 C6 . 169.58(8)
C9 Fe1 C6 . 68.58(7)
C12 Fe1 C6 . 132.19(8)
C14 Fe1 C6 . 149.60(7)
C11 Fe1 C6 . 111.05(7)
C10 Fe1 C6 . 40.64(6)
C15 Fe1 C6 . 118.64(7)
C2 O1 C3 . 106.35(17)
C1 C1 C6 3_666 123.93(19)
C1 C1 C2 3_666 120.04(19)
C6 C1 C2 . 116.02(14)
C5 C2 O1 . 110.90(16)
C5 C2 C1 . 132.40(16)
O1 C2 C1 . 116.67(15)
C4 C3 O1 . 110.49(19)
C4 C3 H3 . 124.8
O1 C3 H3 . 124.8
C3 C4 C5 . 107.03(18)
C3 C4 H4 . 126.5
C5 C4 H4 . 126.5
C2 C5 C4 . 105.22(18)
C2 C5 H5 . 127.4
C4 C5 H5 . 127.4
C10 C6 C7 . 106.52(15)
C10 C6 C1 . 127.83(15)
C7 C6 C1 . 125.64(15)
C10 C6 Fe1 . 69.23(9)
C7 C6 Fe1 . 68.20(9)
C1 C6 Fe1 . 126.65(11)
C8 C7 C6 . 108.76(16)
C8 C7 Fe1 . 69.73(10)
C6 C7 Fe1 . 70.89(9)
C8 C7 H7 . 125.6
C6 C7 H7 . 125.6
Fe1 C7 H7 . 125.3
C9 C8 C7 . 108.05(16)
C9 C8 Fe1 . 69.99(11)
C7 C8 Fe1 . 69.51(10)
C9 C8 H8 . 126.0
C7 C8 H8 . 126.0
Fe1 C8 H8 . 126.1
C8 C9 C10 . 108.15(16)
C8 C9 Fe1 . 69.42(10)
C10 C9 Fe1 . 70.22(10)
C8 C9 H9 . 125.9
C10 C9 H9 . 125.9
Fe1 C9 H9 . 126.0
C9 C10 C6 . 108.50(16)
C9 C10 Fe1 . 69.20(10)
C6 C10 Fe1 . 70.13(9)
C9 C10 H10 . 125.8
C6 C10 H10 . 125.8
Fe1 C10 H10 . 126.5
C15 C11 C12 . 107.88(18)
C15 C11 Fe1 . 70.08(11)
C12 C11 Fe1 . 69.31(11)
C15 C11 H11 . 126.1
C12 C11 H11 . 126.1
Fe1 C11 H11 . 126.1
C13 C12 C11 . 107.82(18)
C13 C12 Fe1 . 69.54(11)
C11 C12 Fe1 . 70.05(11)
C13 C12 H12 . 126.1
C11 C12 H12 . 126.1
Fe1 C12 H12 . 125.9
C12 C13 C14 . 108.09(17)
C12 C13 Fe1 . 69.94(11)
C14 C13 Fe1 . 69.95(11)
C12 C13 H13 . 126.0
C14 C13 H13 . 126.0
Fe1 C13 H13 . 125.7
C15 C14 C13 . 108.12(17)
C15 C14 Fe1 . 70.40(11)
C13 C14 Fe1 . 69.49(11)
C15 C14 H14 . 125.9
C13 C14 H14 . 125.9
Fe1 C14 H14 . 125.7
C14 C15 C11 . 108.10(17)
C14 C15 Fe1 . 69.33(10)
C11 C15 Fe1 . 69.70(11)
C14 C15 H15 . 126.0
C11 C15 H15 . 126.0
Fe1 C15 H15 . 126.6

loop_
_geom_bond_atom_site_label_1
_geom_bond_atom_site_label_2
_geom_bond_site_symmetry_2
_geom_bond_distance
Fe1 C7 . 2.0352(17)
Fe1 C8 . 2.0380(18)
Fe1 C13 . 2.0404(18)
Fe1 C9 . 2.0456(18)
Fe1 C12 . 2.0457(19)
Fe1 C14 . 2.0465(18)
Fe1 C11 . 2.0555(19)
Fe1 C10 . 2.0591(17)
Fe1 C15 . 2.0605(18)
Fe1 C6 . 2.0712(16)
O1 C2 . 1.365(2)
O1 C3 . 1.371(3)
C1 C1 3_666 1.360(3)
C1 C6 . 1.476(2)
C1 C2 . 1.478(2)
C2 C5 . 1.349(2)
C3 C4 . 1.329(4)
C3 H3 . 0.9500
C4 C5 . 1.446(3)
C4 H4 . 0.9500
C5 H5 . 0.9500
C6 C10 . 1.434(2)
C6 C7 . 1.435(2)
C7 C8 . 1.419(3)
C7 H7 . 0.9500
C8 C9 . 1.417(3)
C8 H8 . 0.9500
C9 C10 . 1.424(3)
C9 H9 . 0.9500
C10 H10 . 0.9500
C11 C15 . 1.415(3)
C11 C12 . 1.424(3)
C11 H11 . 0.9500
C12 C13 . 1.415(3)
C12 H12 . 0.9500
C13 C14 . 1.416(3)
C13 H13 . 0.9500
C14 C15 . 1.414(3)
C14 H14 . 0.9500
C15 H15 . 0.9500

loop_
_geom_hbond_atom_site_label_D
_geom_hbond_atom_site_label_H
_geom_hbond_atom_site_label_A
_geom_hbond_site_symmetry_A
_geom_hbond_distance_DH
_geom_hbond_distance_HA
_geom_hbond_distance_DA
_geom_hbond_angle_DHA
C3 H3 Cg1 1_556 0.95 2.81 3.686(3) 153
C8 H8 Cg2 4_675 0.95 2.85 3.764(2) 161
C10 H10 Cg3 3_666 0.95 2.68 3.2097(18) 116

loop_
_geom_torsion_atom_site_label_1
_geom_torsion_atom_site_label_2
_geom_torsion_atom_site_label_3
_geom_torsion_atom_site_label_4
_geom_torsion_site_symmetry_1
_geom_torsion
C3 O1 C2 C5 . 0.1(2)
C3 O1 C2 C1 . 178.20(15)
C1 C1 C2 C5 3_666 115.8(2)
C6 C1 C2 C5 . -65.4(2)
C1 C1 C2 O1 3_666 -61.8(2)
C6 C1 C2 O1 . 117.02(16)
C2 O1 C3 C4 . 0.4(2)
O1 C3 C4 C5 . -0.7(3)
O1 C2 C5 C4 . -0.5(2)
C1 C2 C5 C4 . -178.21(18)
C3 C4 C5 C2 . 0.7(2)
C1 C1 C6 C10 3_666 32.9(3)
C2 C1 C6 C10 . -145.89(16)
C1 C1 C6 C7 3_666 -148.2(2)
C2 C1 C6 C7 . 33.1(2)
C1 C1 C6 Fe1 3_666 123.9(2)
C2 C1 C6 Fe1 . -54.85(19)
C10 C6 C7 C8 . -0.81(19)
C1 C6 C7 C8 . -179.96(15)
Fe1 C6 C7 C8 . -59.67(12)
C10 C6 C7 Fe1 . 58.86(11)
C1 C6 C7 Fe1 . -120.29(16)
C6 C7 C8 C9 . 0.8(2)
Fe1 C7 C8 C9 . -59.60(13)
C6 C7 C8 Fe1 . 60.40(12)
C7 C8 C9 C10 . -0.5(2)
Fe1 C8 C9 C10 . -59.76(12)
C7 C8 C9 Fe1 . 59.30(12)
C8 C9 C10 C6 . 0.0(2)
Fe1 C9 C10 C6 . -59.30(12)
C8 C9 C10 Fe1 . 59.26(13)
C7 C6 C10 C9 . 0.52(19)
C1 C6 C10 C9 . 179.64(16)
Fe1 C6 C10 C9 . 58.72(12)
C7 C6 C10 Fe1 . -58.21(11)
C1 C6 C10 Fe1 . 120.92(17)
C15 C11 C12 C13 . -0.2(2)
Fe1 C11 C12 C13 . 59.52(13)
C15 C11 C12 Fe1 . -59.70(13)
C11 C12 C13 C14 . -0.1(2)
Fe1 C12 C13 C14 . 59.79(13)
C11 C12 C13 Fe1 . -59.84(13)
C12 C13 C14 C15 . 0.3(2)
Fe1 C13 C14 C15 . 60.05(13)
C12 C13 C14 Fe1 . -59.78(13)
C13 C14 C15 C11 . -0.4(2)
Fe1 C14 C15 C11 . 59.11(13)
C13 C14 C15 Fe1 . -59.48(13)
C12 C11 C15 C14 . 0.3(2)
Fe1 C11 C15 C14 . -58.88(13)
C12 C11 C15 Fe1 . 59.22(13)

_cod_database_fobs_code 2242462
